data_4027267
loop_
_publ_author_name
'Daniel T. Hog'
'Peter Mayer'
'Dirk Trauner'

_publ_contact_author_address
;
Department Chemie
Ludwig-Maximilians Universit\"at
Butenandtstra\&se 5-13 (Haus F)
D-81377 M\"unchen
Bundesrepublik Deutschland
;
_publ_contact_author_email dirk.trauner@cup.uni-muenchen.de
_publ_contact_author_fax '+49 089-2180-77972'
_publ_contact_author_name 'Dirk Trauner'
_publ_section_title
;
 A Unified Approach to trans-Hydrindane Sesterterpenoids
;
_journal_name_full 'Journal of Organic Chemistry'
_journal_page_first 5838
_journal_page_last 5843
_journal_paper_doi 10.1021/jo300726z
_journal_volume 77
_journal_year 2012
_chemical_absolute_configuration syn
_chemical_formula_sum 'C13 H22 O'
_chemical_formula_weight 194.313
_space_group_IT_number 4
_symmetry_cell_setting monoclinic
_symmetry_Int_Tables_number 4
_symmetry_space_group_name_Hall 'P 2yb'
_symmetry_space_group_name_H-M 'P 1 21 1'
_atom_sites_solution_hydrogens geom
_atom_sites_solution_primary direct
_atom_sites_solution_secondary difmap
_audit_author_name 'Mayer, P.'
_audit_block_code C13H22O_pn016_trauner
_audit_creation_date 24-Jan-11
_audit_creation_method 'form98_non/compatible with shelxl97-2'
_audit_update_record 26-Jan-11
_cell_angle_alpha 90.00
_cell_angle_beta 104.680(10)
_cell_angle_gamma 90.00
_cell_formula_units_Z 2
_cell_length_a 7.2906(10)
_cell_length_b 6.4842(11)
_cell_length_c 13.310(2)
_cell_measurement_reflns_used 1343
_cell_measurement_temperature 173(2)
_cell_measurement_theta_max 23.534
_cell_measurement_theta_min 3.134
_cell_volume 608.67(16)
_computing_cell_refinement 'HKL Scalepack (Otwinowski & Minor 1997)'
_computing_data_collection 'Collect (Bruker AXS BV, 1997-2004)'
_computing_data_reduction 'HKL Denzo and Scalepack (Otwinowski & Minor 1997)'
_computing_structure_refinement
;
Sheldrick, G. M. (2008).
<i>Acta Cryst.</i> A<b>64</b>, 112--122.
;
_computing_structure_solution
;
A. Altomare, M. C. Burla, M. Camalli, G. L. Cascarano, C. Giacovazzo, A.
Guagliardi, A. G. G. Moliterni, G. Polidori, R. Spagna: SIR97: a new tool for
crystal structure determination and refinement; J. Appl. Crystallogr. 1999,
32, 115-119.
;
_diffrn_ambient_temperature 173(2)
_diffrn_detector_area_resol_mean 9
_diffrn_measured_fraction_theta_full 0.966
_diffrn_measured_fraction_theta_max 0.966
_diffrn_measurement_device '95mm CCD camera on \k-goniostat'
_diffrn_measurement_device_type KappaCCD
_diffrn_measurement_method 'CCD; rotation images'
_diffrn_orient_matrix_type 'by Bruker AXS Collect from scalepack cell'
_diffrn_orient_matrix_UB_11 -0.0161000
_diffrn_orient_matrix_UB_12 -0.0690685
_diffrn_orient_matrix_UB_13 -0.0688665
_diffrn_orient_matrix_UB_21 0.1405177
_diffrn_orient_matrix_UB_22 -0.0176659
_diffrn_orient_matrix_UB_23 0.0143189
_diffrn_orient_matrix_UB_31 -0.0100207
_diffrn_orient_matrix_UB_32 -0.1367537
_diffrn_orient_matrix_UB_33 0.0329319
_diffrn_radiation_collimation 0.20
_diffrn_radiation_monochromator 'MONTEL, graded multilayered x-ray optics'
_diffrn_radiation_source 'rotating anode'
_diffrn_radiation_type MoK\a
_diffrn_radiation_wavelength 0.71073
_diffrn_reflns_av_R_equivalents 0.0901
_diffrn_reflns_av_sigmaI/netI 0.0727
_diffrn_reflns_limit_h_max 8
_diffrn_reflns_limit_h_min -7
_diffrn_reflns_limit_k_max 7
_diffrn_reflns_limit_k_min -6
_diffrn_reflns_limit_l_max 14
_diffrn_reflns_limit_l_min -15
_diffrn_reflns_number 2730
_diffrn_reflns_theta_full 23.63
_diffrn_reflns_theta_max 23.63
_diffrn_reflns_theta_min 3.63
_diffrn_source_current 55.00
_diffrn_source_power 3.025
_diffrn_source_type 'FR 591 generator'
_diffrn_source_voltage 55.00
_exptl_absorpt_coefficient_mu 0.064
_exptl_absorpt_correction_type none
_exptl_crystal_colour colourless
_exptl_crystal_density_diffrn 1.0602(3)
_exptl_crystal_description platelet
_exptl_crystal_F_000 216
_exptl_crystal_size_max 0.15
_exptl_crystal_size_mid 0.14
_exptl_crystal_size_min 0.04
_refine_diff_density_max 0.190
_refine_diff_density_min -0.185
_refine_diff_density_rms 0.049
_refine_ls_abs_structure_details 'Flack H D (1983), Acta Cryst. A39, 876-881'
_refine_ls_abs_structure_Flack -1(5)
_refine_ls_extinction_method none
_refine_ls_goodness_of_fit_ref 1.180
_refine_ls_hydrogen_treatment constr
_refine_ls_matrix_type full
_refine_ls_number_parameters 130
_refine_ls_number_reflns 974
_refine_ls_number_restraints 1
_refine_ls_restrained_S_all 1.180
_refine_ls_R_factor_all 0.0977
_refine_ls_R_factor_gt 0.0686
_refine_ls_shift/su_max 0.000
_refine_ls_shift/su_mean 0.000
_refine_ls_structure_factor_coef Fsqd
_refine_ls_weighting_details 'calc w=1/[\s^2^(Fo^2^)+(0.0964P)^2^+0.0251P] where P=(Fo^2^+2Fc^2^)/3'
_refine_ls_weighting_scheme calc
_refine_ls_wR_factor_gt 0.1700
_refine_ls_wR_factor_ref 0.1868
_reflns_number_gt 715
_reflns_number_total 974
_reflns_threshold_expression >2sigma(I)
_cod_data_source_file jo300726z_si_001_3.cif
_cod_data_source_block pn016
_cod_original_cell_volume 608.67(17)
_cod_original_sg_symbol_H-M 'P 21'
_cod_database_code 4027267

loop_
_symmetry_equiv_pos_as_xyz
'x, y, z'
'-x, y+1/2, -z'

loop_
_atom_site_label
_atom_site_type_symbol
_atom_site_fract_x
_atom_site_fract_y
_atom_site_fract_z
_atom_site_U_iso_or_equiv
_atom_site_adp_type
_atom_site_occupancy
_atom_site_symmetry_multiplicity
_atom_site_calc_flag
_atom_site_refinement_flags
O1 O 0.4045(5) 0.3482(6) 0.4716(3) 0.0533(12) Uani 1 1 d .
C1 C 0.5606(8) 0.3583(9) 0.5320(5) 0.0456(14) Uani 1 1 d .
C2 C 0.7386(8) 0.3710(10) 0.4941(4) 0.0515(15) Uani 1 1 d .
H2A H 0.7726 0.5181 0.4905 0.062 Uiso 1 1 calc R
H2B H 0.7107 0.3149 0.4226 0.062 Uiso 1 1 calc R
C3 C 0.9127(8) 0.2552(9) 0.5614(5) 0.0547(17) Uani 1 1 d .
H3A H 0.8961 0.1050 0.5492 0.066 Uiso 1 1 calc R
H3B H 1.0284 0.2984 0.5409 0.066 Uiso 1 1 calc R
C4 C 0.9364(7) 0.3009(9) 0.6764(5) 0.0488(16) Uani 1 1 d .
C5 C 1.0764(8) 0.1547(11) 0.7496(6) 0.067(2) Uani 1 1 d .
H5A H 1.0749 0.0164 0.7179 0.081 Uiso 1 1 calc R
H5B H 1.2071 0.2102 0.7647 0.081 Uiso 1 1 calc R
C6 C 1.0067(8) 0.1435(11) 0.8489(5) 0.0637(18) Uani 1 1 d .
H6A H 1.0910 0.2252 0.9048 0.076 Uiso 1 1 calc R
H6B H 1.0070 -0.0012 0.8726 0.076 Uiso 1 1 calc R
C7 C 0.8024(7) 0.2321(9) 0.8233(4) 0.0511(15) Uani 1 1 d .
H7 H 0.8115 0.3780 0.8484 0.061 Uiso 1 1 calc R
C8 C 0.7523(7) 0.2386(9) 0.7055(4) 0.0434(14) Uani 1 1 d .
H8 H 0.7245 0.0932 0.6813 0.052 Uiso 1 1 calc R
C9 C 0.5805(7) 0.3697(10) 0.6471(4) 0.0455(15) Uani 1 1 d .
H9A H 0.4634 0.3177 0.6632 0.055 Uiso 1 1 calc R
H9B H 0.5989 0.5149 0.6705 0.055 Uiso 1 1 calc R
C10 C 0.9955(9) 0.5265(10) 0.7018(6) 0.068(2) Uani 1 1 d .
H10A H 0.8997 0.6185 0.6596 0.102 Uiso 1 1 calc R
H10B H 1.1181 0.5519 0.6866 0.102 Uiso 1 1 calc R
H10C H 1.0062 0.5529 0.7756 0.102 Uiso 1 1 calc R
C11 C 0.6597(9) 0.1216(11) 0.8715(4) 0.0601(18) Uani 1 1 d .
H11 H 0.5356 0.1949 0.8473 0.072 Uiso 1 1 calc R
C12 C 0.6260(12) -0.1057(13) 0.8383(6) 0.087(3) Uani 1 1 d .
H12A H 0.7416 -0.1854 0.8671 0.130 Uiso 1 1 calc R
H12B H 0.5932 -0.1147 0.7623 0.130 Uiso 1 1 calc R
H12C H 0.5219 -0.1616 0.8642 0.130 Uiso 1 1 calc R
C13 C 0.7190(11) 0.1374(14) 0.9897(5) 0.082(2) Uani 1 1 d .
H13A H 0.8394 0.0648 1.0163 0.123 Uiso 1 1 calc R
H13B H 0.6213 0.0748 1.0187 0.123 Uiso 1 1 calc R
H13C H 0.7344 0.2829 1.0101 0.123 Uiso 1 1 calc R

loop_
_atom_site_aniso_label
_atom_site_aniso_U_11
_atom_site_aniso_U_22
_atom_site_aniso_U_33
_atom_site_aniso_U_23
_atom_site_aniso_U_13
_atom_site_aniso_U_12
O1 0.049(3) 0.040(2) 0.061(3) 0.005(2) -0.003(2) 0.002(2)
C1 0.045(3) 0.030(3) 0.057(4) 0.002(3) 0.006(3) 0.000(3)
C2 0.059(4) 0.041(3) 0.055(4) -0.007(3) 0.018(3) -0.001(3)
C3 0.047(3) 0.040(3) 0.082(5) -0.003(3) 0.026(3) 0.002(3)
C4 0.036(3) 0.046(4) 0.062(4) 0.001(3) 0.007(3) 0.000(3)
C5 0.045(3) 0.062(5) 0.093(5) 0.017(4) 0.013(3) 0.005(3)
C6 0.052(3) 0.053(4) 0.073(5) 0.013(3) -0.008(3) -0.006(3)
C7 0.053(3) 0.039(3) 0.054(4) -0.002(3) 0.001(3) -0.001(3)
C8 0.036(3) 0.036(3) 0.056(4) 0.001(3) 0.007(2) 0.001(3)
C9 0.038(3) 0.047(3) 0.053(4) -0.004(3) 0.013(3) -0.002(3)
C10 0.060(4) 0.044(4) 0.093(6) 0.005(4) 0.007(4) -0.011(3)
C11 0.068(4) 0.055(4) 0.053(4) 0.001(4) 0.008(3) -0.002(3)
C12 0.114(6) 0.082(6) 0.073(5) -0.005(4) 0.038(5) -0.038(5)
C13 0.101(5) 0.083(6) 0.061(5) 0.009(4) 0.017(4) -0.001(5)

loop_
_atom_type_symbol
_atom_type_description
_atom_type_scat_dispersion_real
_atom_type_scat_dispersion_imag
_atom_type_scat_source
C C 0.0033 0.0016 'International Tables Vol C Tables 4.2.6.8 and 6.1.1.4'
H H 0.0000 0.0000 'International Tables Vol C Tables 4.2.6.8 and 6.1.1.4'
O O 0.0106 0.0060 'International Tables Vol C Tables 4.2.6.8 and 6.1.1.4'

loop_
_exptl_crystal_face_index_h
_exptl_crystal_face_index_k
_exptl_crystal_face_index_l
_exptl_crystal_face_perp_dist
18 -1 -7 0.084000
-11 1 5 0.053000
0 -16 -1 0.107000
0 17 1 0.047000
0 0 1 0.022000
0 0 -1 0.016000

loop_
_geom_angle_atom_site_label_1
_geom_angle_atom_site_label_2
_geom_angle_atom_site_label_3
_geom_angle
O1 C1 C9 120.6(5)
O1 C1 C2 121.4(5)
C9 C1 C2 118.0(5)
C1 C2 C3 115.3(5)
C1 C2 H2A 108.4
C3 C2 H2A 108.4
C1 C2 H2B 108.4
C3 C2 H2B 108.4
H2A C2 H2B 107.5
C4 C3 C2 110.7(5)
C4 C3 H3A 109.5
C2 C3 H3A 109.5
C4 C3 H3B 109.5
C2 C3 H3B 109.5
H3A C3 H3B 108.1
C3 C4 C10 111.1(5)
C3 C4 C8 108.5(4)
C10 C4 C8 114.0(5)
C3 C4 C5 113.7(5)
C10 C4 C5 109.9(5)
C8 C4 C5 99.2(4)
C6 C5 C4 105.2(5)
C6 C5 H5A 110.7
C4 C5 H5A 110.7
C6 C5 H5B 110.7
C4 C5 H5B 110.7
H5A C5 H5B 108.8
C5 C6 C7 107.6(5)
C5 C6 H6A 110.2
C7 C6 H6A 110.2
C5 C6 H6B 110.2
C7 C6 H6B 110.2
H6A C6 H6B 108.5
C8 C7 C11 115.8(4)
C8 C7 C6 101.7(4)
C11 C7 C6 116.8(5)
C8 C7 H7 107.3
C11 C7 H7 107.3
C6 C7 H7 107.3
C7 C8 C4 105.7(4)
C7 C8 C9 119.0(5)
C4 C8 C9 112.0(4)
C7 C8 H8 106.5
C4 C8 H8 106.5
C9 C8 H8 106.5
C1 C9 C8 110.0(5)
C1 C9 H9A 109.7
C8 C9 H9A 109.7
C1 C9 H9B 109.7
C8 C9 H9B 109.7
H9A C9 H9B 108.2
C4 C10 H10A 109.5
C4 C10 H10B 109.5
H10A C10 H10B 109.5
C4 C10 H10C 109.5
H10A C10 H10C 109.5
H10B C10 H10C 109.5
C13 C11 C7 110.8(5)
C13 C11 C12 110.1(6)
C7 C11 C12 113.7(6)
C13 C11 H11 107.3
C7 C11 H11 107.3
C12 C11 H11 107.3
C11 C12 H12A 109.5
C11 C12 H12B 109.5
H12A C12 H12B 109.5
C11 C12 H12C 109.5
H12A C12 H12C 109.5
H12B C12 H12C 109.5
C11 C13 H13A 109.5
C11 C13 H13B 109.5
H13A C13 H13B 109.5
C11 C13 H13C 109.5
H13A C13 H13C 109.5
H13B C13 H13C 109.5

loop_
_geom_bond_atom_site_label_1
_geom_bond_atom_site_label_2
_geom_bond_distance
O1 C1 1.217(6)
C1 C9 1.504(8)
C1 C2 1.510(8)
C2 C3 1.550(8)
C2 H2A 0.9900
C2 H2B 0.9900
C3 C4 1.525(8)
C3 H3A 0.9900
C3 H3B 0.9900
C4 C10 1.539(9)
C4 C8 1.542(7)
C4 C5 1.544(8)
C5 C6 1.534(10)
C5 H5A 0.9900
C5 H5B 0.9900
C6 C7 1.552(8)
C6 H6A 0.9900
C6 H6B 0.9900
C7 C8 1.518(8)
C7 C11 1.532(9)
C7 H7 1.0000
C8 C9 1.550(8)
C8 H8 1.0000
C9 H9A 0.9900
C9 H9B 0.9900
C10 H10A 0.9800
C10 H10B 0.9800
C10 H10C 0.9800
C11 C13 1.526(8)
C11 C12 1.541(11)
C11 H11 1.0000
C12 H12A 0.9800
C12 H12B 0.9800
C12 H12C 0.9800
C13 H13A 0.9800
C13 H13B 0.9800
C13 H13C 0.9800

loop_
_geom_torsion_atom_site_label_1
_geom_torsion_atom_site_label_2
_geom_torsion_atom_site_label_3
_geom_torsion_atom_site_label_4
_geom_torsion
O1 C1 C2 C3 -144.1(6)
C9 C1 C2 C3 39.1(8)
C1 C2 C3 C4 -45.9(7)
C2 C3 C4 C10 -68.6(6)
C2 C3 C4 C8 57.4(6)
C2 C3 C4 C5 166.7(5)
C3 C4 C5 C6 -151.0(5)
C10 C4 C5 C6 83.7(6)
C8 C4 C5 C6 -36.0(6)
C4 C5 C6 C7 14.8(7)
C5 C6 C7 C8 13.4(7)
C5 C6 C7 C11 140.4(6)
C11 C7 C8 C4 -164.9(5)
C6 C7 C8 C4 -37.2(6)
C11 C7 C8 C9 68.2(7)
C6 C7 C8 C9 -164.1(5)
C3 C4 C8 C7 165.0(4)
C10 C4 C8 C7 -70.6(6)
C5 C4 C8 C7 46.1(6)
C3 C4 C8 C9 -63.9(6)
C10 C4 C8 C9 60.4(7)
C5 C4 C8 C9 177.2(5)
O1 C1 C9 C8 141.1(5)
C2 C1 C9 C8 -42.1(7)
C7 C8 C9 C1 178.4(5)
C4 C8 C9 C1 54.6(6)
C8 C7 C11 C13 -176.3(5)
C6 C7 C11 C13 63.9(8)
C8 C7 C11 C12 59.0(8)
C6 C7 C11 C12 -60.8(8)

loop_
_reflns_scale_group_code
_reflns_scale_meas_F
1 1.0
